data_4506791
loop_
_publ_author_name
'Mihalcea, Ionut'
'Henry, Natacha'
'Bousquet, Till'
'Volkringer, Christophe'
'Loiseau, Thierry'

_publ_section_title
;
 Six-Fold Coordinated Uranyl Cations in Extended Coordination Polymers
;
_journal_issue 9
_journal_name_full 'Crystal Growth &amp; Design'
_journal_page_first 4641
_journal_paper_doi 10.1021/cg300853f
_journal_volume 12
_journal_year 2012
_chemical_formula_moiety '1(U O2 2+).  1(C8 O4 H4 2-)'
_chemical_formula_sum 'C8 H4 O6 U'
_chemical_formula_weight 434.14
_chemical_name_systematic
; 
 ? 
;
_space_group_IT_number 15
_symmetry_cell_setting monoclinic
_symmetry_space_group_name_Hall '-C 2yc'
_symmetry_space_group_name_H-M 'C 1 2/c 1'
_atom_sites_solution_hydrogens geom
_atom_sites_solution_primary direct
_atom_sites_solution_secondary difmap
_audit_creation_method SHELXL-97
_cell_angle_alpha 90.00
_cell_angle_beta 94.0300(10)
_cell_angle_gamma 90.00
_cell_formula_units_Z 4
_cell_length_a 6.3566(2)
_cell_length_b 8.4626(2)
_cell_length_c 16.7062(4)
_cell_measurement_reflns_used 9926
_cell_measurement_temperature 293(2)
_cell_measurement_theta_max 36.343
_cell_measurement_theta_min 2.445
_cell_volume 896.46(4)
_computing_structure_refinement 'SHELXL-97 (Sheldrick, 2008)'
_computing_structure_solution 'SHELXS-97 (Sheldrick, 2008)'
_diffrn_ambient_temperature 293(2)
_diffrn_measured_fraction_theta_full 0.965
_diffrn_measured_fraction_theta_max 0.965
_diffrn_radiation_monochromator graphite
_diffrn_radiation_source 'fine-focus sealed tube'
_diffrn_radiation_type MoK\a
_diffrn_radiation_wavelength 0.71073
_diffrn_reflns_av_R_equivalents 0.0376
_diffrn_reflns_av_sigmaI/netI 0.0189
_diffrn_reflns_limit_h_max 10
_diffrn_reflns_limit_h_min -10
_diffrn_reflns_limit_k_max 12
_diffrn_reflns_limit_k_min -13
_diffrn_reflns_limit_l_max 27
_diffrn_reflns_limit_l_min -27
_diffrn_reflns_number 18917
_diffrn_reflns_theta_full 36.38
_diffrn_reflns_theta_max 36.38
_diffrn_reflns_theta_min 2.44
_exptl_absorpt_coefficient_mu 18.111
_exptl_absorpt_correction_T_max 0.1354
_exptl_absorpt_correction_T_min 0.1020
_exptl_absorpt_correction_type empirical
_exptl_absorpt_process_details sadabs
_exptl_crystal_colour yellow
_exptl_crystal_density_diffrn 3.217
_exptl_crystal_density_method 'not measured'
_exptl_crystal_description cube
_exptl_crystal_F_000 768
_exptl_crystal_size_max 0.23
_exptl_crystal_size_mid 0.19
_exptl_crystal_size_min 0.18
_refine_diff_density_max 0.635
_refine_diff_density_min -0.840
_refine_diff_density_rms 0.157
_refine_ls_extinction_coef 0.00359(15)
_refine_ls_extinction_expression Fc^*^=kFc[1+0.001xFc^2^\l^3^/sin(2\q)]^-1/4^
_refine_ls_extinction_method SHELXL
_refine_ls_goodness_of_fit_ref 0.955
_refine_ls_hydrogen_treatment constr
_refine_ls_matrix_type full
_refine_ls_number_parameters 72
_refine_ls_number_reflns 2112
_refine_ls_number_restraints 0
_refine_ls_restrained_S_all 0.955
_refine_ls_R_factor_all 0.0238
_refine_ls_R_factor_gt 0.0146
_refine_ls_shift/su_max 0.000
_refine_ls_shift/su_mean 0.000
_refine_ls_structure_factor_coef Fsqd
_refine_ls_weighting_details 'calc w=1/[\s^2^(Fo^2^)+(0.0238P)^2^+1.8729P] where P=(Fo^2^+2Fc^2^)/3'
_refine_ls_weighting_scheme calc
_refine_ls_wR_factor_gt 0.0373
_refine_ls_wR_factor_ref 0.0433
_reflns_number_gt 1605
_reflns_number_total 2112
_reflns_threshold_expression >2sigma(I)
_cod_data_source_file cg300853f_si_004.cif
_cod_data_source_block auft049
_cod_original_sg_symbol_H-M C2/c
_cod_database_code 4506791

loop_
_symmetry_equiv_pos_as_xyz
'x, y, z'
'-x, y, -z+1/2'
'x+1/2, y+1/2, z'
'-x+1/2, y+1/2, -z+1/2'
'-x, -y, -z'
'x, -y, z-1/2'
'-x+1/2, -y+1/2, -z'
'x+1/2, -y+1/2, z-1/2'

loop_
_atom_site_label
_atom_site_type_symbol
_atom_site_fract_x
_atom_site_fract_y
_atom_site_fract_z
_atom_site_U_iso_or_equiv
_atom_site_adp_type
_atom_site_occupancy
_atom_site_symmetry_multiplicity
_atom_site_calc_flag
_atom_site_refinement_flags
U1 U 0.5000 0.5000 0.0000 0.01282(5) Uani 1 2 d S
O1U O 0.6579(3) 0.63299(19) 0.05859(9) 0.0251(3) Uani 1 1 d .
O11 O 0.5666(2) 0.31415(18) 0.10153(8) 0.0203(3) Uani 1 1 d .
O12 O 0.7087(3) 0.09400(19) 0.05781(9) 0.0250(3) Uani 1 1 d .
C1 C 0.6145(3) 0.1706(2) 0.10960(10) 0.0149(3) Uani 1 1 d .
C7 C 0.5000 0.1690(4) 0.2500 0.0142(5) Uani 1 2 d S
H7 H 0.5000 0.2789 0.2500 0.017 Uiso 1 2 calc SR
C2 C 0.5575(3) 0.0858(3) 0.18276(11) 0.0142(3) Uani 1 1 d .
C4 C 0.5000 -0.1614(4) 0.2500 0.0215(6) Uani 1 2 d S
H4 H 0.5000 -0.2713 0.2500 0.026 Uiso 1 2 calc SR
C3 C 0.5597(4) -0.0790(3) 0.18335(13) 0.0199(4) Uani 1 1 d .
H3 H 0.6014 -0.1340 0.1389 0.024 Uiso 1 1 calc R

loop_
_atom_site_aniso_label
_atom_site_aniso_U_11
_atom_site_aniso_U_22
_atom_site_aniso_U_33
_atom_site_aniso_U_23
_atom_site_aniso_U_13
_atom_site_aniso_U_12
U1 0.01720(6) 0.01045(7) 0.01116(5) -0.00050(3) 0.00344(3) 0.00136(3)
O1U 0.0322(9) 0.0198(8) 0.0227(7) -0.0045(6) -0.0028(6) -0.0040(6)
O11 0.0302(8) 0.0165(7) 0.0147(6) 0.0055(5) 0.0041(5) 0.0039(6)
O12 0.0317(8) 0.0265(9) 0.0182(6) 0.0025(6) 0.0124(6) 0.0094(6)
C1 0.0162(8) 0.0181(10) 0.0102(7) 0.0015(6) 0.0006(5) 0.0006(7)
C7 0.0197(12) 0.0107(13) 0.0124(10) 0.000 0.0039(8) 0.000
C2 0.0160(8) 0.0138(10) 0.0130(7) 0.0000(6) 0.0026(6) 0.0012(6)
C4 0.0294(15) 0.0127(15) 0.0231(13) 0.000 0.0061(11) 0.000
C3 0.0275(10) 0.0143(11) 0.0186(8) -0.0033(7) 0.0064(7) 0.0023(8)

loop_
_atom_type_symbol
_atom_type_description
_atom_type_scat_dispersion_real
_atom_type_scat_dispersion_imag
_atom_type_scat_source
C C 0.0033 0.0016 'International Tables Vol C Tables 4.2.6.8 and 6.1.1.4'
H H 0.0000 0.0000 'International Tables Vol C Tables 4.2.6.8 and 6.1.1.4'
O O 0.0106 0.0060 'International Tables Vol C Tables 4.2.6.8 and 6.1.1.4'
U U -9.6767 9.6646 'International Tables Vol C Tables 4.2.6.8 and 6.1.1.4'

loop_
_geom_angle_atom_site_label_1
_geom_angle_atom_site_label_2
_geom_angle_atom_site_label_3
_geom_angle
_geom_angle_site_symmetry_1
_geom_angle_site_symmetry_3
O1U U1 O1U 180.00(8) 5_665 .
O1U U1 O12 89.40(7) 5_665 7_655
O1U U1 O12 90.60(7) . 7_655
O1U U1 O12 90.60(7) 5_665 3_455
O1U U1 O12 89.40(7) . 3_455
O12 U1 O12 180.00(7) 7_655 3_455
O1U U1 O11 87.68(7) 5_665 5_665
O1U U1 O11 92.32(7) . 5_665
O12 U1 O11 92.19(5) 7_655 5_665
O12 U1 O11 87.81(5) 3_455 5_665
O1U U1 O11 92.32(7) 5_665 .
O1U U1 O11 87.68(7) . .
O12 U1 O11 87.81(5) 7_655 .
O12 U1 O11 92.19(5) 3_455 .
O11 U1 O11 180.00(5) 5_665 .
C1 O11 U1 139.50(12) . .
C1 O12 U1 154.43(15) . 3_545
O11 C1 O12 122.99(17) . .
O11 C1 C2 118.95(17) . .
O12 C1 C2 118.07(18) . .
C2 C7 C2 119.5(3) . 2_655
C2 C7 H7 120.3 . .
C2 C7 H7 120.3 2_655 .
C3 C2 C7 120.10(18) . .
C3 C2 C1 119.10(15) . .
C7 C2 C1 120.8(2) . .
C3 C4 C3 119.7(3) . 2_655
C3 C4 H4 120.1 . .
C3 C4 H4 120.1 2_655 .
C4 C3 C2 120.30(19) . .
C4 C3 H3 119.9 . .
C2 C3 H3 119.9 . .

loop_
_geom_bond_atom_site_label_1
_geom_bond_atom_site_label_2
_geom_bond_distance
_geom_bond_site_symmetry_2
U1 O1U 1.7588(15) 5_665
U1 O1U 1.7588(15) .
U1 O12 2.2902(15) 7_655
U1 O12 2.2902(15) 3_455
U1 O11 2.3300(14) 5_665
U1 O11 2.3300(14) .
O11 C1 1.258(2) .
O12 C1 1.265(2) .
O12 U1 2.2901(15) 3_545
C1 C2 1.484(3) .
C7 C2 1.396(3) .
C7 C2 1.396(3) 2_655
C7 H7 0.9300 .
C2 C3 1.395(4) .
C4 C3 1.389(3) .
C4 C3 1.389(3) 2_655
C4 H4 0.9300 .
C3 H3 0.9300 .
